data_4321854
loop_
_publ_author_name
'Wayne A. King'
'Brian L. Scott'
'Juergen Eckert'
'Gregory J. Kubas'

_publ_section_title
;
 Reversible Displacement of Polyagostic Interactions in 16e
 [Mn(CO)(R2PC2H4PR2)2]+ by H2, N2, and SO2. Binding and Activation of
 \h2-H2 trans to CO Is Nearly Invariant to Changes in Charge and cis
 Ligands
;
_journal_name_full 'Inorganic Chemistry'
_journal_page_first 1069
_journal_page_last 1084
_journal_paper_doi 10.1021/ic981263l
_journal_volume 38
_journal_year 1999
_chemical_formula_sum 'C45 H48 F20 Ga Mn O P4'
_chemical_formula_weight 1233.37
_chemical_name_systematic
; 
 ? 
;
_space_group_IT_number 2
_symmetry_cell_setting triclinic
_symmetry_space_group_name_Hall '-P 1'
_symmetry_space_group_name_H-M 'P -1'
_atom_sites_solution_hydrogens geom
_atom_sites_solution_primary direct
_atom_sites_solution_secondary difmap
_audit_creation_method SHELXL
_cell_angle_alpha 105.184(6)
_cell_angle_beta 109.207(8)
_cell_angle_gamma 103.632(7)
_cell_formula_units_Z 2
_cell_length_a 12.987(2)
_cell_length_b 14.942(2)
_cell_length_c 15.622(2)
_cell_measurement_temperature 197
_cell_volume 2584.8(7)
_computing_cell_refinement 'XSCANS 2.10b (Siemens, 1994)'
_computing_data_collection 'XSCANS 2.10b (Siemens, 1994)'
_computing_data_reduction 'XSCANS 2.10b (Siemens, 1994)'
_computing_molecular_graphics 'SHELXTL 4.2/360 (Siemens, 1990)'
_computing_publication_material 'SHELXTL 4.2/360 (Siemens, 1990)'
_computing_structure_refinement 'SHELXL-93 (Sheldrick, 1993)'
_computing_structure_solution 'SHELXS-86 (Sheldrick, 1990)'
_diffrn_ambient_temperature 197
_diffrn_measurement_device 'Siemens P4/PC/\'
_diffrn_measurement_method '\w scans'
_diffrn_radiation_monochromator graphite
_diffrn_radiation_source 'fine-focus sealed tube'
_diffrn_radiation_type MoK\a
_diffrn_radiation_wavelength 0.71073
_diffrn_reflns_av_R_equivalents 0.0987
_diffrn_reflns_av_sigmaI/netI 0.0516
_diffrn_reflns_limit_h_max 15
_diffrn_reflns_limit_h_min -1
_diffrn_reflns_limit_k_max 16
_diffrn_reflns_limit_k_min -16
_diffrn_reflns_limit_l_max 17
_diffrn_reflns_limit_l_min -18
_diffrn_reflns_number 9908
_diffrn_reflns_theta_max 25.00
_diffrn_reflns_theta_min 2.71
_diffrn_standards_decay_% 0
_diffrn_standards_interval_count 97
_diffrn_standards_number 3
_exptl_absorpt_coefficient_mu 0.996
_exptl_absorpt_correction_type none
_exptl_crystal_colour yellow
_exptl_crystal_density_diffrn 1.585
_exptl_crystal_density_method 'not measured'
_exptl_crystal_description 'rectangular block'
_exptl_crystal_F_000 1244
_refine_diff_density_max 1.411
_refine_diff_density_min -1.005
_refine_diff_density_rms 0.425
_refine_ls_extinction_method none
_refine_ls_goodness_of_fit_all 1.179
_refine_ls_goodness_of_fit_obs 1.235
_refine_ls_hydrogen_treatment noref
_refine_ls_matrix_type full
_refine_ls_number_parameters 649
_refine_ls_number_reflns 8673
_refine_ls_number_restraints 0
_refine_ls_restrained_S_all 1.179
_refine_ls_restrained_S_obs 1.235
_refine_ls_R_factor_all 0.0696
_refine_ls_R_factor_obs 0.0522
_refine_ls_shift/esd_max -0.001
_refine_ls_shift/esd_mean 0.000
_refine_ls_structure_factor_coef Fsqd
_refine_ls_weighting_details 'w=1/[\s^2^(Fo^2^)+(0.0947P)^2^+0.0000P] where P=(Fo^2^+2Fc^2^)/3'
_refine_ls_weighting_scheme calc
_refine_ls_wR_factor_all 0.1581
_refine_ls_wR_factor_obs 0.1462
_reflns_number_observed 6870
_reflns_number_total 8673
_reflns_observed_criterion >2sigma(I)
_cod_data_source_file ic981263l_2.cif
_cod_data_source_block xr131
_cod_depositor_comments
;
The following automatic conversions were performed:

'_refine_ls_weighting_scheme' value 'calc
w=1/[\s^2^(Fo^2^)+(0.0947P)^2^+0.0000P] where P=(Fo^2^+2Fc^2^)/3' was
changed to 'calc'. New tag '_refine_ls_weighting_details' was
created. The value of the new tag was set to
'w=1/[\s^2^(Fo^2^)+(0.0947P)^2^+0.0000P] where P=(Fo^2^+2Fc^2^)/3'.

Automatic conversion script
Id: cif_fix_values 3143 2015-03-26 13:38:13Z robertas 
;
_cod_original_cell_volume 2584.8(6)
_cod_database_code 4321854

loop_
_symmetry_equiv_pos_as_xyz
'x, y, z'
'-x, -y, -z'

loop_
_atom_site_aniso_label
_atom_site_aniso_U_11
_atom_site_aniso_U_22
_atom_site_aniso_U_33
_atom_site_aniso_U_23
_atom_site_aniso_U_13
_atom_site_aniso_U_12
Ga1 0.0304(3) 0.0312(3) 0.0305(2) 0.0108(2) 0.0131(2) 0.0058(2)
Mn1 0.0304(3) 0.0245(3) 0.0281(3) 0.0100(2) 0.0147(3) 0.0094(2)
P1 0.0310(5) 0.0280(5) 0.0345(6) 0.0086(4) 0.0139(5) 0.0089(4)
P2 0.0414(6) 0.0306(6) 0.0375(6) 0.0154(5) 0.0195(5) 0.0153(5)
P3 0.0317(6) 0.0338(6) 0.0336(6) 0.0134(4) 0.0152(5) 0.0079(5)
P4 0.0352(6) 0.0286(5) 0.0304(5) 0.0123(4) 0.0131(4) 0.0109(4)
F23 0.056(2) 0.050(2) 0.0329(13) 0.0111(12) 0.0090(12) 0.0137(13)
F24 0.060(2) 0.062(2) 0.069(2) 0.039(2) 0.021(2) 0.030(2)
F25 0.062(2) 0.034(2) 0.094(2) 0.019(2) 0.023(2) 0.0252(14)
F26 0.056(2) 0.045(2) 0.051(2) -0.0052(13) 0.0134(14) 0.0160(13)
F27 0.051(2) 0.050(2) 0.0341(13) 0.0132(12) 0.0124(12) 0.0168(13)
F29 0.065(2) 0.047(2) 0.070(2) 0.0213(14) 0.043(2) 0.0024(14)
F30 0.131(3) 0.087(3) 0.069(2) 0.027(2) 0.075(2) 0.026(2)
F31 0.159(4) 0.074(2) 0.045(2) -0.010(2) 0.052(2) 0.005(2)
F32 0.105(3) 0.046(2) 0.058(2) -0.0074(15) 0.029(2) -0.027(2)
F33 0.060(2) 0.043(2) 0.0434(15) 0.0094(12) 0.0266(13) -0.0078(13)
F35 0.060(2) 0.041(2) 0.083(2) 0.0289(15) 0.036(2) 0.0098(14)
F36 0.110(3) 0.084(2) 0.142(3) 0.087(3) 0.081(3) 0.067(2)
F37 0.069(2) 0.157(4) 0.133(3) 0.102(3) 0.059(2) 0.076(3)
F38 0.032(2) 0.103(3) 0.104(3) 0.045(2) 0.027(2) 0.013(2)
F39 0.044(2) 0.039(2) 0.090(2) 0.0271(15) 0.030(2) 0.0075(12)
F41 0.045(2) 0.084(2) 0.051(2) 0.031(2) 0.0192(13) 0.030(2)
F42 0.058(2) 0.101(3) 0.107(3) 0.039(2) 0.054(2) 0.037(2)
F43 0.095(3) 0.077(2) 0.088(2) 0.023(2) 0.074(2) 0.018(2)
F44 0.111(3) 0.050(2) 0.041(2) 0.0188(13) 0.040(2) 0.014(2)
F45 0.053(2) 0.073(2) 0.0409(15) 0.0260(14) 0.0120(13) 0.0164(15)
O1 0.054(2) 0.037(2) 0.0191(14) 0.0001(12) 0.0118(13) 0.0025(14)
C1 0.042(3) 0.045(3) 0.049(3) 0.013(2) 0.029(2) 0.011(2)
C2 0.059(3) 0.061(3) 0.076(4) 0.014(3) 0.047(3) 0.005(3)
C3 0.042(3) 0.031(2) 0.048(3) 0.005(2) 0.013(2) 0.004(2)
C4 0.059(3) 0.032(2) 0.041(3) 0.002(2) 0.005(2) 0.013(2)
C5 0.049(3) 0.028(2) 0.066(3) 0.019(2) 0.024(2) 0.016(2)
C6 0.109(6) 0.049(4) 0.138(7) 0.015(4) 0.018(6) 0.019(4)
C7 0.093(4) 0.067(4) 0.053(3) 0.036(3) 0.033(3) 0.040(3)
C8 0.089(5) 0.093(5) 0.081(5) 0.053(4) 0.016(4) 0.030(4)
C9 0.041(3) 0.050(3) 0.044(3) 0.009(2) 0.016(2) 0.001(2)
C10 0.040(3) 0.050(3) 0.058(3) 0.011(2) 0.016(2) -0.001(2)
C11 0.045(3) 0.049(3) 0.047(3) 0.025(2) 0.024(2) 0.011(2)
C12 0.060(3) 0.074(4) 0.041(3) 0.027(3) 0.028(2) 0.016(3)
C13 0.052(3) 0.043(3) 0.039(2) 0.022(2) 0.019(2) 0.015(2)
C14 0.073(4) 0.065(4) 0.059(3) 0.043(3) 0.026(3) 0.031(3)
C15 0.060(3) 0.035(2) 0.040(2) 0.015(2) 0.018(2) 0.022(2)
C16 0.095(4) 0.049(3) 0.048(3) 0.013(2) 0.041(3) 0.036(3)
C17 0.033(2) 0.041(3) 0.052(3) 0.016(2) 0.013(2) 0.017(2)
C18 0.041(2) 0.045(3) 0.055(3) 0.022(2) 0.021(2) 0.025(2)
C19 0.035(2) 0.050(3) 0.049(3) 0.019(2) 0.018(2) 0.015(2)
C20 0.038(2) 0.054(3) 0.049(3) 0.028(2) 0.015(2) 0.019(2)
C21 0.033(2) 0.027(2) 0.046(3) 0.015(2) 0.022(2) 0.008(2)
C22 0.029(2) 0.034(2) 0.034(2) 0.010(2) 0.016(2) 0.010(2)
C23 0.031(2) 0.040(2) 0.033(2) 0.009(2) 0.013(2) 0.009(2)
C24 0.037(2) 0.046(3) 0.053(3) 0.029(2) 0.021(2) 0.023(2)
C25 0.036(2) 0.033(2) 0.062(3) 0.008(2) 0.020(2) 0.014(2)
C26 0.034(2) 0.040(3) 0.038(2) 0.001(2) 0.015(2) 0.013(2)
C27 0.031(2) 0.041(2) 0.037(2) 0.011(2) 0.016(2) 0.013(2)
C28 0.035(2) 0.032(2) 0.034(2) 0.011(2) 0.015(2) 0.008(2)
C29 0.049(3) 0.038(2) 0.050(3) 0.019(2) 0.027(2) 0.013(2)
C30 0.078(4) 0.059(3) 0.043(3) 0.023(2) 0.040(3) 0.022(3)
C31 0.088(4) 0.047(3) 0.040(3) 0.003(2) 0.028(3) 0.012(3)
C32 0.067(3) 0.036(3) 0.044(3) 0.005(2) 0.021(3) 0.000(2)
C33 0.042(2) 0.037(2) 0.031(2) 0.014(2) 0.015(2) 0.006(2)
C34 0.035(2) 0.037(2) 0.033(2) 0.012(2) 0.016(2) 0.011(2)
C35 0.049(3) 0.038(2) 0.043(2) 0.018(2) 0.028(2) 0.013(2)
C36 0.066(3) 0.063(3) 0.065(3) 0.044(3) 0.043(3) 0.038(3)
C37 0.051(3) 0.093(4) 0.066(3) 0.051(3) 0.036(3) 0.046(3)
C38 0.033(2) 0.071(4) 0.052(3) 0.029(3) 0.020(2) 0.016(2)
C39 0.039(2) 0.042(3) 0.043(2) 0.017(2) 0.021(2) 0.012(2)
C40 0.039(2) 0.033(2) 0.035(2) 0.010(2) 0.018(2) 0.006(2)
C41 0.043(3) 0.041(3) 0.043(2) 0.015(2) 0.021(2) 0.012(2)
C42 0.049(3) 0.051(3) 0.066(3) 0.013(3) 0.037(3) 0.015(2)
C43 0.069(4) 0.044(3) 0.063(3) 0.012(2) 0.051(3) 0.014(3)
C44 0.079(4) 0.027(2) 0.034(2) 0.007(2) 0.032(2) 0.005(2)
C45 0.048(3) 0.033(2) 0.035(2) 0.009(2) 0.019(2) 0.007(2)

loop_
_atom_site_label
_atom_site_type_symbol
_atom_site_fract_x
_atom_site_fract_y
_atom_site_fract_z
_atom_site_U_iso_or_equiv
_atom_site_thermal_displace_type
_atom_site_occupancy
_atom_site_calc_flag
_atom_site_refinement_flags
_atom_site_disorder_group
Ga1 Ga 0.04657(4) 0.79524(3) 0.23793(3) 0.03174(15) Uani 1 d . .
Mn1 Mn -0.49856(5) 0.33523(4) 0.28574(4) 0.0270(2) Uani 1 d . .
P1 P -0.68586(9) 0.26165(8) 0.26443(8) 0.0321(2) Uani 1 d . .
P2 P -0.56502(10) 0.45456(8) 0.24646(8) 0.0345(3) Uani 1 d . .
P3 P -0.31232(9) 0.40977(8) 0.30920(8) 0.0331(3) Uani 1 d . .
P4 P -0.43728(9) 0.21355(8) 0.32059(7) 0.0313(2) Uani 1 d . .
F23 F 0.1334(2) 0.6786(2) 0.3851(2) 0.0509(7) Uani 1 d . .
F24 F 0.0958(3) 0.4845(2) 0.3437(2) 0.0604(8) Uani 1 d . .
F25 F -0.0310(3) 0.3530(2) 0.1577(2) 0.0656(9) Uani 1 d . .
F26 F -0.1153(2) 0.4176(2) 0.0111(2) 0.0584(8) Uani 1 d . .
F27 F -0.0793(2) 0.6113(2) 0.0519(2) 0.0474(6) Uani 1 d . .
F29 F -0.0239(3) 0.7918(2) 0.4097(2) 0.0596(8) Uani 1 d . .
F30 F 0.0538(4) 0.9226(3) 0.5917(3) 0.0889(12) Uani 1 d . .
F31 F 0.2348(4) 1.0954(3) 0.6567(2) 0.1041(15) Uani 1 d . .
F32 F 0.3363(3) 1.1340(2) 0.5378(2) 0.0878(12) Uani 1 d . .
F33 F 0.2623(2) 1.0046(2) 0.3583(2) 0.0542(7) Uani 1 d . .
F35 F -0.0046(3) 0.9761(2) 0.2063(2) 0.0596(8) Uani 1 d . .
F36 F -0.2016(4) 1.0165(3) 0.1445(3) 0.0875(12) Uani 1 d . .
F37 F -0.4111(3) 0.8742(4) 0.0849(3) 0.0968(13) Uani 1 d . .
F38 F -0.4220(2) 0.6941(3) 0.0939(3) 0.0806(11) Uani 1 d . .
F39 F -0.2266(2) 0.6547(2) 0.1597(2) 0.0579(8) Uani 1 d . .
F41 F 0.3030(2) 0.8145(2) 0.2887(2) 0.0576(8) Uani 1 d . .
F42 F 0.4393(3) 0.8362(3) 0.1935(3) 0.0813(10) Uani 1 d . .
F43 F 0.3547(3) 0.8550(3) 0.0166(3) 0.0809(11) Uani 1 d . .
F44 F 0.1322(3) 0.8495(2) -0.0628(2) 0.0678(9) Uani 1 d . .
F45 F -0.0039(2) 0.8280(2) 0.0326(2) 0.0580(7) Uani 1 d . .
O1 O -0.4232(3) 0.4353(2) 0.4946(2) 0.0428(7) Uani 1 d . .
C1 C -0.7078(4) 0.2766(3) 0.3767(3) 0.0443(11) Uani 1 d . .
H1A H -0.6587(4) 0.2485(3) 0.4146(3) 0.053 Uiso 1 calc R .
H1B H -0.6799(4) 0.3471(3) 0.4144(3) 0.053 Uiso 1 calc R .
C2 C -0.8322(5) 0.2310(4) 0.3670(4) 0.066(2) Uani 1 d . .
H2A H -0.8315(5) 0.2442(4) 0.4308(4) 0.099 Uiso 1 calc R .
H2B H -0.8607(5) 0.1607(4) 0.3322(4) 0.099 Uiso 1 calc R .
H2C H -0.8820(5) 0.2597(4) 0.3320(4) 0.099 Uiso 1 calc R .
C3 C -0.7731(4) 0.1305(3) 0.1862(3) 0.0461(11) Uani 1 d . .
H3A H -0.7411(4) 0.0890(3) 0.2174(3) 0.055 Uiso 1 calc R .
H3B H -0.8522(4) 0.1172(3) 0.1811(3) 0.055 Uiso 1 calc R .
C4 C -0.7769(5) 0.1020(3) 0.0844(3) 0.0514(12) Uani 1 d . .
H4A H -0.8235(5) 0.0332(3) 0.0478(3) 0.077 Uiso 1 calc R .
H4B H -0.6992(5) 0.1133(3) 0.0885(3) 0.077 Uiso 1 calc R .
H4C H -0.8103(5) 0.1416(3) 0.0523(3) 0.077 Uiso 1 calc R .
C5 C -0.4848(4) 0.5865(3) 0.3227(4) 0.0468(11) Uani 1 d . .
H5A H -0.4496(4) 0.5926(3) 0.3901(4) 0.056 Uiso 1 calc R .
H5B H -0.4221(4) 0.6105(3) 0.3045(4) 0.056 Uiso 1 calc R .
C6 C -0.5574(7) 0.6538(5) 0.3162(6) 0.115(3) Uani 1 d . .
H6A H -0.5083(7) 0.7209(5) 0.3583(6) 0.172 Uiso 1 calc R .
H6B H -0.6185(7) 0.6324(5) 0.3360(6) 0.172 Uiso 1 calc R .
H6C H -0.5909(7) 0.6504(5) 0.2502(6) 0.172 Uiso 1 calc R .
C7 C -0.5940(6) 0.4486(4) 0.1213(4) 0.064(2) Uani 1 d . .
H7A H -0.5216(6) 0.4554(4) 0.1139(4) 0.077 Uiso 1 calc R .
H7B H -0.6481(6) 0.3825(4) 0.0774(4) 0.077 Uiso 1 calc R .
C8 C -0.6406(6) 0.5193(5) 0.0862(5) 0.089(2) Uani 1 d . .
H8A H -0.6506(6) 0.5062(5) 0.0199(5) 0.133 Uiso 1 calc R .
H8B H -0.5871(6) 0.5857(5) 0.1263(5) 0.133 Uiso 1 calc R .
H8C H -0.7144(6) 0.5123(5) 0.0895(5) 0.133 Uiso 1 calc R .
C9 C -0.2233(4) 0.5178(4) 0.4240(3) 0.0502(12) Uani 1 d . .
H9A H -0.2656(4) 0.5632(4) 0.4276(3) 0.060 Uiso 1 calc R .
H9B H -0.2174(4) 0.4950(4) 0.4776(3) 0.060 Uiso 1 calc R .
C10 C -0.1001(4) 0.5764(4) 0.4412(4) 0.0560(13) Uani 1 d . .
H10A H -0.0637(4) 0.6302(4) 0.5033(4) 0.084 Uiso 1 calc R .
H10B H -0.1038(4) 0.6022(4) 0.3905(4) 0.084 Uiso 1 calc R .
H10C H -0.0553(4) 0.5336(4) 0.4406(4) 0.084 Uiso 1 calc R .
C11 C -0.2766(4) 0.4521(4) 0.2178(3) 0.0453(11) Uani 1 d . .
H11A H -0.3081(4) 0.5038(4) 0.2105(3) 0.054 Uiso 1 calc R .
H11B H -0.1926(4) 0.4811(4) 0.2424(3) 0.054 Uiso 1 calc R .
C12 C -0.3227(5) 0.3714(4) 0.1184(3) 0.0569(13) Uani 1 d . .
H12A H -0.3007(5) 0.3990(4) 0.0753(3) 0.085 Uiso 1 calc R .
H12B H -0.4061(5) 0.3434(4) 0.0924(3) 0.085 Uiso 1 calc R .
H12C H -0.2905(5) 0.3206(4) 0.1244(3) 0.085 Uiso 1 calc R .
C13 C -0.4691(4) 0.1747(3) 0.4142(3) 0.0434(11) Uani 1 d . .
H13A H -0.4469(4) 0.2341(3) 0.4701(3) 0.052 Uiso 1 calc R .
H13B H -0.5528(4) 0.1424(3) 0.3887(3) 0.052 Uiso 1 calc R .
C14 C -0.4125(5) 0.1065(4) 0.4504(4) 0.0604(14) Uani 1 d . .
H14A H -0.4366(5) 0.0923(4) 0.4988(4) 0.091 Uiso 1 calc R .
H14B H -0.3293(5) 0.1379(4) 0.4787(4) 0.091 Uiso 1 calc R .
H14C H -0.4357(5) 0.0458(4) 0.3968(4) 0.091 Uiso 1 calc R .
C15 C -0.4789(4) 0.0929(3) 0.2241(3) 0.0446(11) Uani 1 d . .
H15A H -0.4421(4) 0.0525(3) 0.2536(3) 0.054 Uiso 1 calc R .
H15B H -0.5625(4) 0.0599(3) 0.1985(3) 0.054 Uiso 1 calc R .
C16 C -0.4476(5) 0.0961(4) 0.1395(4) 0.0594(14) Uani 1 d . .
H16A H -0.4728(5) 0.0299(4) 0.0936(4) 0.089 Uiso 1 calc R .
H16B H -0.3647(5) 0.1265(4) 0.1633(4) 0.089 Uiso 1 calc R .
H16C H -0.4854(5) 0.1340(4) 0.1080(4) 0.089 Uiso 1 calc R .
C17 C -0.7769(4) 0.3243(3) 0.2072(3) 0.0433(11) Uani 1 d . .
H17A H -0.7998(4) 0.2990(3) 0.1373(3) 0.052 Uiso 1 calc R .
H17B H -0.8469(4) 0.3119(3) 0.2188(3) 0.052 Uiso 1 calc R .
C18 C -0.7084(4) 0.4351(3) 0.2500(4) 0.0439(11) Uani 1 d . .
H18A H -0.6989(4) 0.4629(3) 0.3168(4) 0.053 Uiso 1 calc R .
H18B H -0.7500(4) 0.4678(3) 0.2125(4) 0.053 Uiso 1 calc R .
C19 C -0.2321(4) 0.3249(4) 0.3237(4) 0.0446(11) Uani 1 d . .
H19A H -0.2414(4) 0.2839(4) 0.2603(4) 0.054 Uiso 1 calc R .
H19B H -0.1497(4) 0.3628(4) 0.3628(4) 0.054 Uiso 1 calc R .
C20 C -0.2767(4) 0.2593(4) 0.3730(4) 0.0453(11) Uani 1 d . .
H20A H -0.2459(4) 0.2967(4) 0.4424(4) 0.054 Uiso 1 calc R .
H20B H -0.2500(4) 0.2035(4) 0.3642(4) 0.054 Uiso 1 calc R .
C21 C -0.4562(3) 0.3973(3) 0.4124(3) 0.0338(9) Uani 1 d . .
C22 C 0.0258(3) 0.6529(3) 0.2202(3) 0.0327(9) Uani 1 d . .
C23 C 0.0698(3) 0.6160(3) 0.2904(3) 0.0365(9) Uani 1 d . .
C24 C 0.0529(4) 0.5167(3) 0.2715(3) 0.0411(10) Uani 1 d . .
C25 C -0.0105(4) 0.4498(3) 0.1774(4) 0.0454(11) Uani 1 d . .
C26 C -0.0536(4) 0.4830(3) 0.1036(3) 0.0402(10) Uani 1 d . .
C27 C -0.0348(4) 0.5823(3) 0.1266(3) 0.0368(9) Uani 1 d . .
C28 C 0.1187(4) 0.8915(3) 0.3770(3) 0.0347(9) Uani 1 d . .
C29 C 0.0686(4) 0.8757(3) 0.4404(3) 0.0437(11) Uani 1 d . .
C30 C 0.1049(5) 0.9414(4) 0.5332(4) 0.0552(13) Uani 1 d . .
C31 C 0.1969(5) 1.0294(4) 0.5664(4) 0.0631(15) Uani 1 d . .
C32 C 0.2471(5) 1.0486(4) 0.5053(4) 0.0553(13) Uani 1 d . .
C33 C 0.2079(4) 0.9797(3) 0.4140(3) 0.0381(10) Uani 1 d . .
C34 C -0.1070(4) 0.8142(3) 0.1831(3) 0.0352(9) Uani 1 d . .
C35 C -0.1079(4) 0.9037(3) 0.1781(3) 0.0407(10) Uani 1 d . .
C36 C -0.2064(5) 0.9267(4) 0.1468(4) 0.0524(13) Uani 1 d . .
C37 C -0.3123(5) 0.8550(5) 0.1178(4) 0.0581(14) Uani 1 d . .
C38 C -0.3174(4) 0.7642(4) 0.1219(4) 0.0505(12) Uani 1 d . .
C39 C -0.2159(4) 0.7460(3) 0.1552(3) 0.0404(10) Uani 1 d . .
C40 C 0.1444(4) 0.8220(3) 0.1650(3) 0.0373(10) Uani 1 d . .
C41 C 0.2580(4) 0.8245(3) 0.2014(3) 0.0422(10) Uani 1 d . .
C42 C 0.3295(4) 0.8349(4) 0.1541(4) 0.0542(13) Uani 1 d . .
C43 C 0.2878(5) 0.8435(4) 0.0660(4) 0.0547(14) Uani 1 d . .
C44 C 0.1752(5) 0.8408(3) 0.0248(3) 0.0478(12) Uani 1 d . .
C45 C 0.1068(4) 0.8304(3) 0.0764(3) 0.0406(10) Uani 1 d . .

loop_
_atom_type_symbol
_atom_type_description
_atom_type_scat_dispersion_real
_atom_type_scat_dispersion_imag
_atom_type_scat_source
C C 0.0033 0.0016 'International Tables Vol C Tables 4.2.6.8 and 6.1.1.4'
H H 0.0000 0.0000 'International Tables Vol C Tables 4.2.6.8 and 6.1.1.4'
O O 0.0106 0.0060 'International Tables Vol C Tables 4.2.6.8 and 6.1.1.4'
F F 0.0171 0.0103 'International Tables Vol C Tables 4.2.6.8 and 6.1.1.4'
P P 0.1023 0.0942 'International Tables Vol C Tables 4.2.6.8 and 6.1.1.4'
Mn Mn 0.3368 0.7283 'International Tables Vol C Tables 4.2.6.8 and 6.1.1.4'
Ga Ga 0.2307 1.6083 'International Tables Vol C Tables 4.2.6.8 and 6.1.1.4'

loop_
_geom_angle_atom_site_label_1
_geom_angle_atom_site_label_2
_geom_angle_atom_site_label_3
_geom_angle
_geom_angle_site_symmetry_1
_geom_angle_site_symmetry_3
_geom_angle_publ_flag
C40 Ga1 C22 101.5(2) . . ?
C40 Ga1 C34 112.6(2) . . ?
C22 Ga1 C34 112.1(2) . . ?
C40 Ga1 C28 113.1(2) . . ?
C22 Ga1 C28 115.7(2) . . ?
C34 Ga1 C28 102.2(2) . . ?
C21 Mn1 P4 88.83(14) . . ?
C21 Mn1 P3 88.44(13) . . ?
P4 Mn1 P3 85.40(4) . . ?
C21 Mn1 P2 92.51(14) . . ?
P4 Mn1 P2 178.29(5) . . ?
P3 Mn1 P2 95.69(4) . . ?
C21 Mn1 P1 90.69(13) . . ?
P4 Mn1 P1 94.78(4) . . ?
P3 Mn1 P1 179.11(4) . . ?
P2 Mn1 P1 84.15(4) . . ?
C17 P1 C1 101.6(2) . . ?
C17 P1 C3 101.4(2) . . ?
C1 P1 C3 104.0(2) . . ?
C17 P1 Mn1 108.9(2) . . ?
C1 P1 Mn1 115.6(2) . . ?
C3 P1 Mn1 122.6(2) . . ?
C18 P2 C5 102.6(2) . . ?
C18 P2 C7 103.4(3) . . ?
C5 P2 C7 104.5(3) . . ?
C18 P2 Mn1 108.6(2) . . ?
C5 P2 Mn1 120.8(2) . . ?
C7 P2 Mn1 114.9(2) . . ?
C19 P3 C9 101.7(2) . . ?
C19 P3 C11 102.2(2) . . ?
C9 P3 C11 103.2(2) . . ?
C19 P3 Mn1 109.5(2) . . ?
C9 P3 Mn1 115.2(2) . . ?
C11 P3 Mn1 122.5(2) . . ?
C13 P4 C15 101.4(2) . . ?
C13 P4 C20 102.6(2) . . ?
C15 P4 C20 103.3(2) . . ?
C13 P4 Mn1 117.5(2) . . ?
C15 P4 Mn1 121.18(15) . . ?
C20 P4 Mn1 108.6(2) . . ?
C2 C1 P1 118.0(4) . . ?
C4 C3 P1 113.8(3) . . ?
C6 C5 P2 115.5(4) . . ?
C8 C7 P2 120.1(5) . . ?
C10 C9 P3 118.1(3) . . ?
C12 C11 P3 114.4(3) . . ?
C14 C13 P4 118.3(4) . . ?
C16 C15 P4 116.0(3) . . ?
C18 C17 P1 109.1(3) . . ?
C17 C18 P2 108.7(3) . . ?
C20 C19 P3 110.5(3) . . ?
C19 C20 P4 110.3(3) . . ?
O1 C21 Mn1 175.8(4) . . ?
C23 C22 C27 114.2(4) . . ?
C23 C22 Ga1 127.7(3) . . ?
C27 C22 Ga1 118.0(3) . . ?
F23 C23 C22 119.7(4) . . ?
F23 C23 C24 116.4(4) . . ?
C22 C23 C24 123.9(4) . . ?
F24 C24 C25 119.6(4) . . ?
F24 C24 C23 121.2(4) . . ?
C25 C24 C23 119.2(4) . . ?
F25 C25 C24 120.3(4) . . ?
F25 C25 C26 120.2(4) . . ?
C24 C25 C26 119.5(4) . . ?
F26 C26 C27 121.4(4) . . ?
F26 C26 C25 119.7(4) . . ?
C27 C26 C25 118.9(4) . . ?
F27 C27 C26 116.8(4) . . ?
F27 C27 C22 118.9(4) . . ?
C26 C27 C22 124.3(4) . . ?
C33 C28 C29 114.5(4) . . ?
C33 C28 Ga1 125.1(3) . . ?
C29 C28 Ga1 119.9(3) . . ?
F29 C29 C30 116.5(4) . . ?
F29 C29 C28 119.4(4) . . ?
C30 C29 C28 124.0(4) . . ?
F30 C30 C29 121.8(5) . . ?
F30 C30 C31 119.9(4) . . ?
C29 C30 C31 118.3(4) . . ?
F31 C31 C32 120.6(5) . . ?
F31 C31 C30 120.0(5) . . ?
C32 C31 C30 119.4(4) . . ?
F32 C32 C33 121.2(4) . . ?
F32 C32 C31 119.2(4) . . ?
C33 C32 C31 119.6(5) . . ?
F33 C33 C28 120.0(4) . . ?
F33 C33 C32 115.8(4) . . ?
C28 C33 C32 124.1(4) . . ?
C35 C34 C39 114.3(4) . . ?
C35 C34 Ga1 119.5(3) . . ?
C39 C34 Ga1 126.0(3) . . ?
F35 C35 C34 118.5(4) . . ?
F35 C35 C36 116.9(4) . . ?
C34 C35 C36 124.6(4) . . ?
F36 C36 C35 121.9(5) . . ?
F36 C36 C37 119.8(5) . . ?
C35 C36 C37 118.3(5) . . ?
F37 C37 C38 120.0(5) . . ?
F37 C37 C36 120.0(5) . . ?
C38 C37 C36 120.0(4) . . ?
F38 C38 C37 119.7(4) . . ?
F38 C38 C39 121.2(5) . . ?
C37 C38 C39 119.0(5) . . ?
F39 C39 C38 116.2(4) . . ?
F39 C39 C34 120.1(4) . . ?
C38 C39 C34 123.7(4) . . ?
C45 C40 C41 114.7(4) . . ?
C45 C40 Ga1 125.8(3) . . ?
C41 C40 Ga1 119.3(3) . . ?
F41 C41 C42 116.6(4) . . ?
F41 C41 C40 119.2(4) . . ?
C42 C41 C40 124.1(5) . . ?
F42 C42 C43 120.1(5) . . ?
F42 C42 C41 121.1(5) . . ?
C43 C42 C41 118.8(5) . . ?
F43 C43 C42 121.4(5) . . ?
F43 C43 C44 118.3(5) . . ?
C42 C43 C44 120.3(4) . . ?
F44 C44 C43 121.1(4) . . ?
F44 C44 C45 120.6(5) . . ?
C43 C44 C45 118.3(4) . . ?
C40 C45 F45 120.2(4) . . ?
C40 C45 C44 123.8(5) . . ?
F45 C45 C44 116.0(4) . . ?

loop_
_geom_bond_atom_site_label_1
_geom_bond_atom_site_label_2
_geom_bond_distance
_geom_bond_site_symmetry_2
_geom_bond_publ_flag
Ga1 C40 2.005(4) . ?
Ga1 C22 2.011(4) . ?
Ga1 C34 2.015(4) . ?
Ga1 C28 2.014(4) . ?
Mn1 C21 1.777(4) . ?
Mn1 P4 2.2695(12) . ?
Mn1 P3 2.2711(12) . ?
Mn1 P2 2.2914(12) . ?
Mn1 P1 2.2916(12) . ?
P1 C17 1.827(4) . ?
P1 C1 1.834(4) . ?
P1 C3 1.845(4) . ?
P2 C18 1.837(4) . ?
P2 C5 1.838(5) . ?
P2 C7 1.839(5) . ?
P3 C19 1.834(5) . ?
P3 C9 1.843(5) . ?
P3 C11 1.850(4) . ?
P4 C13 1.837(4) . ?
P4 C15 1.843(4) . ?
P4 C20 1.843(5) . ?
F23 C23 1.362(5) . ?
F24 C24 1.347(5) . ?
F25 C25 1.338(5) . ?
F26 C26 1.348(5) . ?
F27 C27 1.350(5) . ?
F29 C29 1.357(5) . ?
F30 C30 1.342(5) . ?
F31 C31 1.338(6) . ?
F32 C32 1.344(6) . ?
F33 C33 1.358(5) . ?
F35 C35 1.357(5) . ?
F36 C36 1.340(6) . ?
F37 C37 1.344(6) . ?
F38 C38 1.353(6) . ?
F39 C39 1.361(5) . ?
F41 C41 1.358(5) . ?
F42 C42 1.348(6) . ?
F43 C43 1.350(5) . ?
F44 C44 1.350(5) . ?
F45 C45 1.360(5) . ?
O1 C21 1.139(5) . ?
C1 C2 1.536(6) . ?
C3 C4 1.517(7) . ?
C5 C6 1.533(8) . ?
C7 C8 1.473(8) . ?
C9 C10 1.528(6) . ?
C11 C12 1.514(7) . ?
C13 C14 1.510(7) . ?
C15 C16 1.514(6) . ?
C17 C18 1.520(6) . ?
C19 C20 1.520(6) . ?
C22 C23 1.373(6) . ?
C22 C27 1.384(6) . ?
C23 C24 1.381(6) . ?
C24 C25 1.372(7) . ?
C25 C26 1.376(7) . ?
C26 C27 1.372(6) . ?
C28 C33 1.363(6) . ?
C28 C29 1.390(6) . ?
C29 C30 1.369(7) . ?
C30 C31 1.386(8) . ?
C31 C32 1.371(7) . ?
C32 C33 1.364(6) . ?
C34 C35 1.361(6) . ?
C34 C39 1.383(6) . ?
C35 C36 1.371(7) . ?
C36 C37 1.374(8) . ?
C37 C38 1.362(8) . ?
C38 C39 1.369(7) . ?
C40 C45 1.358(6) . ?
C40 C41 1.383(6) . ?
C41 C42 1.370(6) . ?
C42 C43 1.356(8) . ?
C43 C44 1.377(8) . ?
C44 C45 1.391(6) . ?
